data_2218120
loop_
_publ_author_name
'Nirmala, S.'
'Theboral Sugi Kamala, E.'
'Sudha, L.'
'Naresh Raj, A. R.'
'Huq, C. A. M. A.'

_publ_section_title
;
 1-Allyl-3,3-di-<i>p</i>-tolylindolin-2-one
;
_journal_coeditor_code GW2036
_journal_issue 5
_journal_name_full 'Acta Crystallographica Section E'
_journal_page_first o879
_journal_paper_doi 10.1107/S1600536808010088
_journal_volume 64
_journal_year 2008
_chemical_formula_iupac 'C25 H23 N O'
_chemical_formula_moiety 'C25 H23 N O'
_chemical_formula_sum 'C25 H23 N O'
_chemical_formula_weight 353.44
_chemical_name_systematic
;
1-Allyl-3,3-di-<i>p</i>-tolylindolin-2-one
;
_space_group_IT_number 2
_symmetry_cell_setting triclinic
_symmetry_space_group_name_Hall '-P 1'
_symmetry_space_group_name_H-M 'P -1'
_atom_sites_solution_hydrogens geom
_atom_sites_solution_primary direct
_atom_sites_solution_secondary difmap
_audit_creation_method SHELXL-97
_cell_angle_alpha 92.1630(10)
_cell_angle_beta 103.1920(10)
_cell_angle_gamma 101.5200(10)
_cell_formula_units_Z 2
_cell_length_a 9.3311(2)
_cell_length_b 9.5793(2)
_cell_length_c 11.5736(2)
_cell_measurement_reflns_used 9112
_cell_measurement_temperature 293(2)
_cell_measurement_theta_max 30.1
_cell_measurement_theta_min 2.30
_cell_volume 983.15(3)
_computing_cell_refinement 'APEX2 and SAINT (Bruker, 2004)'
_computing_data_collection 'APEX2 (Bruker, 2004)'
_computing_data_reduction 'SAINT and XPREP (Bruker, 2004)'
_computing_molecular_graphics 'ORTEP-3 (Farrugia, 1997)'
_computing_publication_material 'PLATON (Spek, 2003)'
_computing_structure_refinement 'SHELXL97 (Sheldrick, 2008)'
_computing_structure_solution 'SHELXS97 (Sheldrick, 2008)'
_diffrn_ambient_temperature 293(2)
_diffrn_measured_fraction_theta_full 1.000
_diffrn_measured_fraction_theta_max 0.997
_diffrn_measurement_device_type 'Bruker Kappa APEXII'
_diffrn_measurement_method '\w and \f scan'
_diffrn_radiation_monochromator graphite
_diffrn_radiation_source 'fine-focus sealed tube'
_diffrn_radiation_type MoK\a
_diffrn_radiation_wavelength 0.71073
_diffrn_reflns_av_R_equivalents 0.0226
_diffrn_reflns_av_sigmaI/netI 0.0227
_diffrn_reflns_limit_h_max 13
_diffrn_reflns_limit_h_min -13
_diffrn_reflns_limit_k_max 13
_diffrn_reflns_limit_k_min -13
_diffrn_reflns_limit_l_max 16
_diffrn_reflns_limit_l_min -16
_diffrn_reflns_number 25969
_diffrn_reflns_theta_full 25.00
_diffrn_reflns_theta_max 31.01
_diffrn_reflns_theta_min 2.18
_diffrn_standards_decay_% 0
_diffrn_standards_interval_count 0
_diffrn_standards_interval_time 0
_diffrn_standards_number 0
_exptl_absorpt_coefficient_mu 0.072
_exptl_absorpt_correction_T_max 0.9857
_exptl_absorpt_correction_T_min 0.9815
_exptl_absorpt_correction_type multi-scan
_exptl_absorpt_process_details '(Blessing, 1995)'
_exptl_crystal_colour colourless
_exptl_crystal_density_diffrn 1.194
_exptl_crystal_density_method 'not measured'
_exptl_crystal_description prism
_exptl_crystal_F_000 376
_exptl_crystal_size_max 0.26
_exptl_crystal_size_mid 0.20
_exptl_crystal_size_min 0.20
_refine_diff_density_max 0.245
_refine_diff_density_min -0.209
_refine_ls_extinction_method none
_refine_ls_goodness_of_fit_ref 0.995
_refine_ls_hydrogen_treatment constr
_refine_ls_matrix_type full
_refine_ls_number_parameters 244
_refine_ls_number_reflns 6260
_refine_ls_number_restraints 0
_refine_ls_restrained_S_all 0.995
_refine_ls_R_factor_all 0.0775
_refine_ls_R_factor_gt 0.0514
_refine_ls_shift/su_max 0.000
_refine_ls_shift/su_mean 0.000
_refine_ls_structure_factor_coef Fsqd
_refine_ls_weighting_details 'calc w=1/[\s^2^(Fo^2^)+(0.0731P)^2^+0.1889P] where P=(Fo^2^+2Fc^2^)/3'
_refine_ls_weighting_scheme calc
_refine_ls_wR_factor_gt 0.1372
_refine_ls_wR_factor_ref 0.1560
_reflns_number_gt 4310
_reflns_number_total 6260
_reflns_threshold_expression I>2\s(I)
_cod_data_source_file gw2036.cif
_cod_data_source_block I
_cod_database_code 2218120
_cod_database_fobs_code 2218120

loop_
_symmetry_equiv_pos_as_xyz
'x, y, z'
'-x, -y, -z'

loop_
_atom_site_type_symbol
_atom_site_label
_atom_site_fract_x
_atom_site_fract_y
_atom_site_fract_z
_atom_site_U_iso_or_equiv
_atom_site_adp_type
_atom_site_calc_flag
_atom_site_refinement_flags
_atom_site_occupancy
C C2 0.21981(13) 0.10769(13) 0.14416(10) 0.0403(2) Uani d . 1
C C3 0.29661(11) 0.03653(12) 0.25302(9) 0.0361(2) Uani d . 1
C C4 0.45434(12) 0.05217(12) 0.23447(10) 0.0391(2) Uani d . 1
C C5 0.57669(13) 0.00390(15) 0.29710(12) 0.0497(3) Uani d . 1
H H5 0.5699 -0.0478 0.3628 0.060 Uiso calc R 1
C C6 0.71037(15) 0.03411(17) 0.26019(15) 0.0602(4) Uani d . 1
H H6 0.7938 0.0024 0.3018 0.072 Uiso calc R 1
C C7 0.72086(16) 0.10999(18) 0.16332(16) 0.0629(4) Uani d . 1
H H7 0.8116 0.1295 0.1405 0.075 Uiso calc R 1
C C8 0.59809(17) 0.15830(17) 0.09859(14) 0.0587(4) Uani d . 1
H H8 0.6049 0.2096 0.0327 0.070 Uiso calc R 1
C C9 0.46580(14) 0.12724(13) 0.13582(11) 0.0443(3) Uani d . 1
C C10 0.29599(19) 0.24323(18) -0.01709(12) 0.0614(4) Uani d . 1
H H10A 0.1917 0.2102 -0.0604 0.074 Uiso calc R 1
H H10B 0.3589 0.2267 -0.0701 0.074 Uiso calc R 1
C C11 0.32409(19) 0.39967(19) 0.01642(16) 0.0658(4) Uani d . 1
H H11 0.3133 0.4583 -0.0458 0.079 Uiso calc R 1
C C12 0.3620(2) 0.4623(2) 0.12318(19) 0.0749(5) Uani d . 1
H H12A 0.3742 0.4084 0.1885 0.090 Uiso calc R 1
H H12B 0.3770 0.5612 0.1347 0.090 Uiso calc R 1
C C13 0.22090(12) -0.12027(12) 0.25034(10) 0.0391(2) Uani d . 1
C C14 0.24490(16) -0.19198(15) 0.35239(13) 0.0541(3) Uani d . 1
H H14 0.3029 -0.1423 0.4237 0.065 Uiso calc R 1
C C15 0.18392(18) -0.33608(16) 0.34970(16) 0.0626(4) Uani d . 1
H H15 0.2020 -0.3818 0.4194 0.075 Uiso calc R 1
C C16 0.09700(17) -0.41371(15) 0.24620(16) 0.0592(4) Uani d . 1
C C17 0.07309(17) -0.34194(16) 0.14492(15) 0.0603(4) Uani d . 1
H H17 0.0145 -0.3920 0.0739 0.072 Uiso calc R 1
C C18 0.13362(15) -0.19778(14) 0.14583(12) 0.0490(3) Uani d . 1
H H18 0.1156 -0.1526 0.0759 0.059 Uiso calc R 1
C C19 0.0294(3) -0.57073(17) 0.2435(2) 0.0907(6) Uani d . 1
H H19A -0.0262 -0.6064 0.1639 0.136 Uiso calc R 1
H H19B -0.0372 -0.5842 0.2963 0.136 Uiso calc R 1
H H19C 0.1083 -0.6216 0.2686 0.136 Uiso calc R 1
C C20 0.28928(12) 0.12652(12) 0.36267(10) 0.0372(2) Uani d . 1
C C21 0.40937(13) 0.23204(14) 0.42458(11) 0.0445(3) Uani d . 1
H H21 0.5003 0.2467 0.4020 0.053 Uiso calc R 1
C C22 0.39541(16) 0.31600(15) 0.51984(12) 0.0530(3) Uani d . 1
H H22 0.4778 0.3858 0.5605 0.064 Uiso calc R 1
C C23 0.26275(17) 0.29871(17) 0.55575(12) 0.0553(3) Uani d . 1
C C24 0.14184(16) 0.19372(17) 0.49283(13) 0.0561(3) Uani d . 1
H H24 0.0506 0.1801 0.5150 0.067 Uiso calc R 1
C C25 0.15471(14) 0.10923(15) 0.39803(12) 0.0483(3) Uani d . 1
H H25 0.0721 0.0398 0.3573 0.058 Uiso calc R 1
C C26 0.2485(3) 0.3901(3) 0.65992(18) 0.0932(7) Uani d . 1
H H26A 0.1485 0.3626 0.6718 0.140 Uiso calc R 1
H H26B 0.2675 0.4889 0.6439 0.140 Uiso calc R 1
H H26C 0.3204 0.3771 0.7304 0.140 Uiso calc R 1
N N1 0.32609(13) 0.15965(12) 0.08421(9) 0.0484(3) Uani d . 1
O O1 0.08971(10) 0.11949(10) 0.11825(8) 0.0515(2) Uani d . 1

loop_
_atom_site_aniso_label
_atom_site_aniso_U_11
_atom_site_aniso_U_22
_atom_site_aniso_U_33
_atom_site_aniso_U_12
_atom_site_aniso_U_13
_atom_site_aniso_U_23
C2 0.0417(5) 0.0399(6) 0.0385(5) 0.0124(4) 0.0053(4) 0.0024(4)
C3 0.0306(5) 0.0386(6) 0.0381(5) 0.0075(4) 0.0059(4) 0.0061(4)
C4 0.0342(5) 0.0399(6) 0.0429(6) 0.0077(4) 0.0094(4) 0.0027(4)
C5 0.0372(6) 0.0554(8) 0.0569(7) 0.0132(5) 0.0086(5) 0.0103(6)
C6 0.0364(6) 0.0650(9) 0.0805(10) 0.0145(6) 0.0135(6) 0.0057(8)
C7 0.0444(7) 0.0637(9) 0.0859(11) 0.0079(6) 0.0305(7) 0.0025(8)
C8 0.0586(8) 0.0602(9) 0.0656(9) 0.0114(7) 0.0317(7) 0.0128(7)
C9 0.0444(6) 0.0442(6) 0.0468(6) 0.0109(5) 0.0148(5) 0.0051(5)
C10 0.0757(10) 0.0732(10) 0.0455(7) 0.0298(8) 0.0202(7) 0.0229(7)
C11 0.0697(9) 0.0666(10) 0.0719(10) 0.0222(8) 0.0280(8) 0.0323(8)
C12 0.0729(11) 0.0612(10) 0.0954(13) 0.0132(8) 0.0299(10) 0.0153(9)
C13 0.0318(5) 0.0389(6) 0.0461(6) 0.0085(4) 0.0074(4) 0.0048(5)
C14 0.0522(7) 0.0470(7) 0.0556(7) 0.0060(6) 0.0005(6) 0.0122(6)
C15 0.0626(9) 0.0476(8) 0.0785(10) 0.0132(6) 0.0152(7) 0.0224(7)
C16 0.0542(7) 0.0368(7) 0.0920(11) 0.0108(6) 0.0280(7) 0.0023(7)
C17 0.0582(8) 0.0462(8) 0.0716(9) 0.0058(6) 0.0133(7) -0.0137(7)
C18 0.0499(7) 0.0470(7) 0.0480(6) 0.0096(5) 0.0092(5) -0.0022(5)
C19 0.0989(14) 0.0380(8) 0.1420(19) 0.0073(8) 0.0500(14) 0.0009(10)
C20 0.0339(5) 0.0404(6) 0.0373(5) 0.0077(4) 0.0078(4) 0.0079(4)
C21 0.0372(5) 0.0475(7) 0.0461(6) 0.0038(5) 0.0097(5) 0.0032(5)
C22 0.0521(7) 0.0519(8) 0.0491(7) 0.0055(6) 0.0063(6) -0.0046(6)
C23 0.0607(8) 0.0625(9) 0.0456(7) 0.0186(7) 0.0145(6) 0.0007(6)
C24 0.0486(7) 0.0701(9) 0.0558(7) 0.0148(6) 0.0229(6) 0.0056(7)
C25 0.0361(5) 0.0550(7) 0.0522(7) 0.0046(5) 0.0121(5) 0.0027(6)
C26 0.0965(14) 0.1150(17) 0.0707(11) 0.0262(12) 0.0279(10) -0.0268(11)
N1 0.0520(6) 0.0551(6) 0.0434(5) 0.0188(5) 0.0140(5) 0.0154(5)
O1 0.0433(4) 0.0595(6) 0.0515(5) 0.0207(4) 0.0023(4) 0.0074(4)

loop_
_atom_type_symbol
_atom_type_description
_atom_type_scat_dispersion_real
_atom_type_scat_dispersion_imag
_atom_type_scat_source
C C 0.0033 0.0016 'International Tables Vol C Tables 4.2.6.8 and 6.1.1.4'
H H 0.0000 0.0000 'International Tables Vol C Tables 4.2.6.8 and 6.1.1.4'
N N 0.0061 0.0033 'International Tables Vol C Tables 4.2.6.8 and 6.1.1.4'
O O 0.0106 0.0060 'International Tables Vol C Tables 4.2.6.8 and 6.1.1.4'

loop_
_geom_angle_atom_site_label_1
_geom_angle_atom_site_label_2
_geom_angle_atom_site_label_3
_geom_angle
_geom_angle_publ_flag
O1 C2 N1 125.45(11) yes
O1 C2 C3 126.57(11) yes
N1 C2 C3 107.95(9) yes
C4 C3 C13 111.14(9) ?
C4 C3 C20 113.55(9) ?
C13 C3 C20 112.94(9) ?
C4 C3 C2 101.28(9) ?
C13 C3 C2 111.74(9) ?
C20 C3 C2 105.46(9) ?
C5 C4 C9 119.89(11) yes
C5 C4 C3 130.70(11) ?
C9 C4 C3 109.40(9) ?
C4 C5 C6 118.68(13) ?
C4 C5 H5 120.7 ?
C6 C5 H5 120.7 ?
C7 C6 C5 120.88(13) ?
C7 C6 H6 119.6 ?
C5 C6 H6 119.6 ?
C6 C7 C8 121.13(13) ?
C6 C7 H7 119.4 ?
C8 C7 H7 119.4 ?
C9 C8 C7 117.48(14) ?
C9 C8 H8 121.3 ?
C7 C8 H8 121.3 ?
C8 C9 C4 121.93(12) yes
C8 C9 N1 128.51(12) yes
C4 C9 N1 109.54(10) yes
N1 C10 C11 113.55(13) yes
N1 C10 H10A 108.9 ?
C11 C10 H10A 108.9 ?
N1 C10 H10B 108.9 ?
C11 C10 H10B 108.9 ?
H10A C10 H10B 107.7 ?
C12 C11 C10 126.66(15) ?
C12 C11 H11 116.7 ?
C10 C11 H11 116.7 ?
C11 C12 H12A 120.0 ?
C11 C12 H12B 120.0 ?
H12A C12 H12B 120.0 ?
C18 C13 C14 117.85(12) ?
C18 C13 C3 121.72(11) ?
C14 C13 C3 120.33(10) ?
C15 C14 C13 120.95(13) ?
C15 C14 H14 119.5 ?
C13 C14 H14 119.5 ?
C16 C15 C14 121.51(14) ?
C16 C15 H15 119.2 ?
C14 C15 H15 119.2 ?
C15 C16 C17 117.38(13) ?
C15 C16 C19 121.49(17) ?
C17 C16 C19 121.13(17) ?
C16 C17 C18 121.93(14) ?
C16 C17 H17 119.0 ?
C18 C17 H17 119.0 ?
C17 C18 C13 120.39(13) ?
C17 C18 H18 119.8 ?
C13 C18 H18 119.8 ?
C16 C19 H19A 109.5 ?
C16 C19 H19B 109.5 ?
H19A C19 H19B 109.5 ?
C16 C19 H19C 109.5 ?
H19A C19 H19C 109.5 ?
H19B C19 H19C 109.5 ?
C21 C20 C25 117.95(11) ?
C21 C20 C3 122.56(10) ?
C25 C20 C3 119.36(10) ?
C20 C21 C22 120.67(12) ?
C20 C21 H21 119.7 ?
C22 C21 H21 119.7 ?
C23 C22 C21 121.62(13) ?
C23 C22 H22 119.2 ?
C21 C22 H22 119.2 ?
C22 C23 C24 117.66(13) ?
C22 C23 C26 121.35(15) ?
C24 C23 C26 120.99(15) ?
C25 C24 C23 121.17(13) ?
C25 C24 H24 119.4 ?
C23 C24 H24 119.4 ?
C24 C25 C20 120.91(12) ?
C24 C25 H25 119.5 ?
C20 C25 H25 119.5 ?
C23 C26 H26A 109.5 ?
C23 C26 H26B 109.5 ?
H26A C26 H26B 109.5 ?
C23 C26 H26C 109.5 ?
H26A C26 H26C 109.5 ?
H26B C26 H26C 109.5 ?
C2 N1 C9 111.71(10) yes
C2 N1 C10 122.67(11) yes
C9 N1 C10 125.57(12) yes

loop_
_geom_bond_atom_site_label_1
_geom_bond_atom_site_label_2
_geom_bond_distance
_geom_bond_publ_flag
C2 O1 1.2114(14) yes
C2 N1 1.3621(16) yes
C2 C3 1.5535(15) ?
C3 C4 1.5143(15) ?
C3 C13 1.5228(16) ?
C3 C20 1.5294(16) ?
C4 C5 1.3788(16) ?
C4 C9 1.3853(17) ?
C5 C6 1.3895(19) ?
C5 H5 0.9300 ?
C6 C7 1.371(2) ?
C6 H6 0.9300 ?
C7 C8 1.391(2) ?
C7 H7 0.9300 ?
C8 C9 1.3798(19) ?
C8 H8 0.9300 ?
C9 N1 1.4046(16) yes
C10 N1 1.4508(16) yes
C10 C11 1.489(2) ?
C10 H10A 0.9700 ?
C10 H10B 0.9700 ?
C11 C12 1.293(3) ?
C11 H11 0.9300 ?
C12 H12A 0.9300 ?
C12 H12B 0.9300 ?
C13 C18 1.3852(17) ?
C13 C14 1.3853(17) ?
C14 C15 1.380(2) ?
C14 H14 0.9300 ?
C15 C16 1.376(2) ?
C15 H15 0.9300 ?
C16 C17 1.378(2) ?
C16 C19 1.507(2) ?
C17 C18 1.382(2) ?
C17 H17 0.9300 ?
C18 H18 0.9300 ?
C19 H19A 0.9600 ?
C19 H19B 0.9600 ?
C19 H19C 0.9600 ?
C20 C21 1.3847(16) ?
C20 C25 1.3885(16) ?
C21 C22 1.3857(19) ?
C21 H21 0.9300 ?
C22 C23 1.375(2) ?
C22 H22 0.9300 ?
C23 C24 1.390(2) ?
C23 C26 1.509(2) ?
C24 C25 1.380(2) ?
C24 H24 0.9300 ?
C25 H25 0.9300 ?
C26 H26A 0.9600 ?
C26 H26B 0.9600 ?
C26 H26C 0.9600 ?

loop_
_geom_hbond_atom_site_label_D
_geom_hbond_atom_site_label_H
_geom_hbond_atom_site_label_A
_geom_hbond_site_symmetry_A
_geom_hbond_distance_DH
_geom_hbond_distance_HA
_geom_hbond_distance_DA
_geom_hbond_angle_DHA
_geom_hbond_publ_flag
C5 H5 Cg 2_656 0.93 2.94 3.740(2) 145 yes
C12 H12A N1 . 0.93 2.54 2.858(2) 100 yes

loop_
_geom_torsion_atom_site_label_1
_geom_torsion_atom_site_label_2
_geom_torsion_atom_site_label_3
_geom_torsion_atom_site_label_4
_geom_torsion
O1 C2 C3 C4 178.68(12)
N1 C2 C3 C4 -3.41(12)
O1 C2 C3 C13 60.29(16)
N1 C2 C3 C13 -121.80(11)
O1 C2 C3 C20 -62.78(15)
N1 C2 C3 C20 115.14(10)
C13 C3 C4 C5 -57.30(16)
C20 C3 C4 C5 71.33(16)
C2 C3 C4 C5 -176.12(13)
C13 C3 C4 C9 121.92(11)
C20 C3 C4 C9 -109.45(11)
C2 C3 C4 C9 3.10(12)
C9 C4 C5 C6 1.0(2)
C3 C4 C5 C6 -179.88(12)
C4 C5 C6 C7 -0.2(2)
C5 C6 C7 C8 -0.4(2)
C6 C7 C8 C9 0.2(2)
C7 C8 C9 C4 0.7(2)
C7 C8 C9 N1 -177.86(14)
C5 C4 C9 C8 -1.2(2)
C3 C4 C9 C8 179.45(12)
C5 C4 C9 N1 177.52(12)
C3 C4 C9 N1 -1.79(14)
N1 C10 C11 C12 -4.5(3)
C4 C3 C13 C18 -91.47(13)
C20 C3 C13 C18 139.57(11)
C2 C3 C13 C18 20.86(15)
C4 C3 C13 C14 84.82(14)
C20 C3 C13 C14 -44.14(14)
C2 C3 C13 C14 -162.84(11)
C18 C13 C14 C15 0.1(2)
C3 C13 C14 C15 -176.30(13)
C13 C14 C15 C16 -0.2(2)
C14 C15 C16 C17 0.0(2)
C14 C15 C16 C19 -179.48(16)
C15 C16 C17 C18 0.2(2)
C19 C16 C17 C18 179.68(15)
C16 C17 C18 C13 -0.2(2)
C14 C13 C18 C17 0.1(2)
C3 C13 C18 C17 176.45(12)
C4 C3 C20 C21 11.87(15)
C13 C3 C20 C21 139.58(11)
C2 C3 C20 C21 -98.13(12)
C4 C3 C20 C25 -172.36(10)
C13 C3 C20 C25 -44.66(14)
C2 C3 C20 C25 77.64(13)
C25 C20 C21 C22 0.88(18)
C3 C20 C21 C22 176.71(11)
C20 C21 C22 C23 -0.5(2)
C21 C22 C23 C24 -0.2(2)
C21 C22 C23 C26 179.75(16)
C22 C23 C24 C25 0.4(2)
C26 C23 C24 C25 -179.55(16)
C23 C24 C25 C20 0.1(2)
C21 C20 C25 C24 -0.69(19)
C3 C20 C25 C24 -176.65(12)
O1 C2 N1 C9 -179.43(12)
C3 C2 N1 C9 2.63(14)
O1 C2 N1 C10 3.1(2)
C3 C2 N1 C10 -174.88(12)
C8 C9 N1 C2 178.07(13)
C4 C9 N1 C2 -0.58(15)
C8 C9 N1 C10 -4.5(2)
C4 C9 N1 C10 176.83(13)
C11 C10 N1 C2 88.62(17)
C11 C10 N1 C9 -88.53(17)

loop_
_cod_related_entry_id
_cod_related_entry_database
_cod_related_entry_code
1 ChemSpider 21117957
